data_1564132
loop_
_publ_author_name
'Saleh, Hatem A.M.'
'Mantasha, I.'
'Qasem, Khalil M.A.'
'Shahid, M.'
'Akhtar, Muhammad Nadeem'
'AlDamen, Murad A.'
'Ahmad, Musheer'

_publ_section_title
;
 A two dimensional Co(II) metal--organic framework with bey topology for
 excellent dye adsorption and separation: Exploring kinetics and mechanism
 of adsorption
;
_journal_name_full 'Inorganica Chimica Acta'
_journal_page_first 119900
_journal_paper_doi 10.1016/j.ica.2020.119900
_journal_volume 512
_journal_year 2020
_chemical_formula_moiety 'C6 H5 Cl Co N'
_chemical_formula_sum 'C6 H5 Cl Co N'
_chemical_formula_weight 185.50
_space_group_crystal_system monoclinic
_space_group_IT_number 14
_space_group_name_Hall '-P 2ybc'
_space_group_name_H-M_alt 'P 1 21/c 1'
_symmetry_Int_Tables_number 14
_atom_sites_solution_primary iterative
_cell_angle_alpha 90
_cell_angle_beta 95.551(2)
_cell_angle_gamma 90
_cell_formula_units_Z 4
_cell_length_a 3.7418(2)
_cell_length_b 15.0487(10)
_cell_length_c 10.7259(7)
_cell_measurement_reflns_used 5614
_cell_measurement_temperature 100(2)
_cell_measurement_theta_max 28.30
_cell_measurement_theta_min 2.71
_cell_volume 601.13(6)
_computing_cell_refinement 'SAINT V8.38A (?, 2016)'
_computing_data_reduction 'SAINT V8.38A (?, 2016)'
_computing_molecular_graphics 'Olex2 (Dolomanov et al., 2009)'
_computing_publication_material 'Olex2 (Dolomanov et al., 2009)'
_computing_structure_refinement 'olex2.refine (Bourhis et al., 2015)'
_computing_structure_solution 'olex2.solve (Bourhis et al., 2015)'
_diffrn_ambient_temperature 100(2)
_diffrn_measured_fraction_theta_full 0.9972
_diffrn_measured_fraction_theta_max 0.9972
_diffrn_measurement_device_type 'Bruker APEX-II CCD'
_diffrn_measurement_method '\f and \w scans'
_diffrn_radiation_type 'Mo K\a'
_diffrn_radiation_wavelength 0.71073
_diffrn_reflns_av_R_equivalents 0.0449
_diffrn_reflns_av_unetI/netI 0.0299
_diffrn_reflns_limit_h_max 4
_diffrn_reflns_limit_h_min -4
_diffrn_reflns_limit_k_max 20
_diffrn_reflns_limit_k_min -20
_diffrn_reflns_limit_l_max 14
_diffrn_reflns_limit_l_min -14
_diffrn_reflns_number 8986
_diffrn_reflns_theta_full 25.0477
_diffrn_reflns_theta_max 25.05
_diffrn_reflns_theta_min 3.31
_exptl_absorpt_coefficient_mu 3.181
_exptl_absorpt_correction_T_max 0.7457
_exptl_absorpt_correction_T_min 0.6355
_exptl_absorpt_correction_type multi-scan
_exptl_absorpt_process_details
;
SADABS-2016/2 (Bruker,2016/2) was used for absorption correction.
wR2(int) was 0.1104 before and 0.0564 after correction.
The Ratio of minimum to maximum transmission is 0.8522.
The \l/2 correction factor is Not present.
;
_exptl_crystal_colour red
_exptl_crystal_colour_primary red
_exptl_crystal_density_diffrn 2.0495
_exptl_crystal_description block
_exptl_crystal_F_000 370.0747
_exptl_crystal_size_max 0.46
_exptl_crystal_size_mid 0.28
_exptl_crystal_size_min 0.17
_refine_diff_density_max 0.5517
_refine_diff_density_min -0.6360
_refine_diff_density_rms 0.1054
_refine_ls_d_res_high 0.8394
_refine_ls_d_res_low 6.1502
_refine_ls_goodness_of_fit_ref 1.0523
_refine_ls_hydrogen_treatment mixed
_refine_ls_matrix_type full
_refine_ls_number_constraints 10
_refine_ls_number_parameters 82
_refine_ls_number_reflns 1068
_refine_ls_number_restraints 0
_refine_ls_restrained_S_all 1.0523
_refine_ls_R_factor_all 0.0314
_refine_ls_R_factor_gt 0.0293
_refine_ls_shift/su_max 0.0000
_refine_ls_shift/su_mean 0.0000
_refine_ls_structure_factor_coef Fsqd
_refine_ls_weighting_details 'w=1/[\s^2^(Fo^2^)+(0.0299P)^2^+1.9534P] where P=(Fo^2^+2Fc^2^)/3'
_refine_ls_weighting_scheme calc
_refine_ls_wR_factor_gt 0.0728
_refine_ls_wR_factor_ref 0.0744
_reflns_Friedel_coverage 0.0
_reflns_limit_h_max 4
_reflns_limit_h_min -4
_reflns_limit_k_max 17
_reflns_limit_k_min 0
_reflns_limit_l_max 12
_reflns_limit_l_min 0
_reflns_number_gt 1004
_reflns_number_total 1068
_reflns_threshold_expression I>=2u(I)
_cod_data_source_file ICA-2020-512-119900.cif
_cod_data_source_block HAM43_0m_a
_cod_original_cell_volume 601.13(7)
_cod_database_code 1564132
_olex2_refinement_description
;
1. Fixed Uiso
 At 1.2 times of:
  All C(H) groups
2.a Aromatic/amide H refined with riding coordinates:
 C004(H004), C006(H006), C007(H007), C008(H008), C009(H009)
;

loop_
_space_group_symop_id
_space_group_symop_operation_xyz
1 x,y,z
2 -x,y+1/2,-z+1/2
3 -x,-y,-z
4 x,-y-1/2,z-1/2

loop_
_atom_site_label
_atom_site_type_symbol
_atom_site_fract_x
_atom_site_fract_y
_atom_site_fract_z
_atom_site_U_iso_or_equiv
_atom_site_adp_type
_atom_site_occupancy
_atom_site_refinement_flags_posn
Co01 Co 0.23245(12) 0.43814(3) 0.44086(4) 0.01359(17) Uani 1.000000 .
Cl00 Cl 0.6944(2) 0.50016(5) 0.34048(7) 0.0158(2) Uani 1.000000 .
N003 N 0.1881(7) 0.30813(19) 0.4701(3) 0.0153(6) Uani 1.000000 .
C004 C 0.0911(9) 0.0294(2) 0.5370(3) 0.0146(7) Uani 1.000000 .
H004 H 0.2079(9) 0.0082(2) 0.6138(3) 0.0175(8) Uiso 1.000000 R
C005 C 0.1257(8) 0.1237(2) 0.5094(3) 0.0142(7) Uani 1.000000 .
C006 C -0.0186(9) 0.1640(2) 0.3982(3) 0.0153(7) Uani 1.000000 .
H006 H -0.1396(9) 0.1294(2) 0.3332(3) 0.0183(8) Uiso 1.000000 R
C007 C 0.0162(9) 0.2542(2) 0.3840(3) 0.0158(7) Uani 1.000000 .
H007 H -0.0879(9) 0.2803(2) 0.3083(3) 0.0189(8) Uiso 1.000000 R
C008 C 0.3313(9) 0.2693(2) 0.5762(3) 0.0162(7) Uani 1.000000 .
H008 H 0.4554(9) 0.3055(2) 0.6387(3) 0.0194(9) Uiso 1.000000 R
C009 C 0.3067(9) 0.1793(2) 0.5989(3) 0.0166(7) Uani 1.000000 .
H009 H 0.4131(9) 0.1551(2) 0.6755(3) 0.0199(9) Uiso 1.000000 R

loop_
_atom_site_aniso_label
_atom_site_aniso_U_11
_atom_site_aniso_U_22
_atom_site_aniso_U_33
_atom_site_aniso_U_12
_atom_site_aniso_U_13
_atom_site_aniso_U_23
Co01 0.0176(3) 0.0077(3) 0.0151(3) -0.00195(17) -0.00003(18) 0.00324(17)
Cl00 0.0149(4) 0.0177(4) 0.0145(4) -0.0011(3) 0.0003(3) 0.0004(3)
N003 0.0153(14) 0.0146(14) 0.0164(14) 0.0012(11) 0.0030(11) 0.0003(12)
C004 0.0153(16) 0.0146(17) 0.0141(16) 0.0021(13) 0.0029(13) 0.0008(13)
C005 0.0123(15) 0.0161(17) 0.0148(16) 0.0009(13) 0.0043(13) -0.0004(13)
C006 0.0153(16) 0.0159(17) 0.0146(17) -0.0011(13) 0.0012(13) -0.0003(13)
C007 0.0154(16) 0.0192(17) 0.0127(16) 0.0002(13) 0.0010(13) 0.0007(14)
C008 0.0153(16) 0.0185(19) 0.0145(16) -0.0004(13) 0.0006(13) -0.0011(14)
C009 0.0169(16) 0.0166(18) 0.0163(17) 0.0003(13) 0.0019(13) 0.0021(14)

loop_
_atom_type_symbol
_atom_type_scat_dispersion_real
_atom_type_scat_dispersion_imag
_atom_type_scat_Cromer_Mann_a1
_atom_type_scat_Cromer_Mann_a2
_atom_type_scat_Cromer_Mann_a3
_atom_type_scat_Cromer_Mann_a4
_atom_type_scat_Cromer_Mann_b1
_atom_type_scat_Cromer_Mann_b2
_atom_type_scat_Cromer_Mann_b3
_atom_type_scat_Cromer_Mann_b4
_atom_type_scat_Cromer_Mann_c
_atom_type_scat_source
_atom_type_scat_dispersion_source
H 0.00000 0.00000 0.49300 0.32291 0.14019 0.04081 10.51090 26.12570 3.14236 57.79970 0.0030380000826 'International Tables Volume C Table 6.1.1.4 (pp. 500-502)' 'Henke, Gullikson and Davis, At. Data and Nucl. Data Tables, 1993, 54, 2'
C 0.00347 0.00161 2.31000 1.02000 1.58860 0.86500 20.84390 10.20750 0.56870 51.65120 0.215599998832 'International Tables Volume C Table 6.1.1.4 (pp. 500-502)' 'Henke, Gullikson and Davis, At. Data and Nucl. Data Tables, 1993, 54, 2'
Cl 0.14873 0.16029 11.46040 7.19640 6.25560 1.64550 0.01040 1.16620 18.51940 47.77840 -9.55739974976 'International Tables Volume C Table 6.1.1.4 (pp. 500-502)' 'Henke, Gullikson and Davis, At. Data and Nucl. Data Tables, 1993, 54, 2'
Co 0.35655 0.96576 12.28410 7.34090 4.00340 2.34880 4.27910 0.27840 13.53590 71.16920 1.01180005074 'International Tables Volume C Table 6.1.1.4 (pp. 500-502)' 'Henke, Gullikson and Davis, At. Data and Nucl. Data Tables, 1993, 54, 2'
N 0.00653 0.00323 12.21260 3.13220 2.01250 1.16630 0.00570 9.89330 28.99750 0.58260 -11.5290002823 'International Tables Volume C Table 6.1.1.4 (pp. 500-502)' 'Henke, Gullikson and Davis, At. Data and Nucl. Data Tables, 1993, 54, 2'

loop_
_geom_angle_atom_site_label_1
_geom_angle_atom_site_label_2
_geom_angle_atom_site_label_3
_geom_angle
_geom_angle_site_symmetry_1
_geom_angle_site_symmetry_3
N003 Co01 Cl00 102.68(8) . 3_666
N003 Co01 Cl00 112.14(8) . 1_455
N003 Co01 Cl00 123.08(8) . .
C007 N003 Co01 121.7(2) . .
C008 N003 Co01 121.9(2) . .
C008 N003 C007 116.4(3) . .
C005 C004 H004 117.41(19) . .
C006 C005 C004 124.1(3) . .
C009 C005 C004 119.3(3) . .
C009 C005 C006 116.5(3) . .
H006 C006 C005 120.3(2) . .
C007 C006 C005 119.4(3) . .
C007 C006 H006 120.3(2) . .
C006 C007 N003 124.3(3) . .
H007 C007 N003 117.85(19) . .
H007 C007 C006 117.8(2) . .
H008 C008 N003 118.40(19) . .
C009 C008 N003 123.2(3) . .
C009 C008 H008 118.4(2) . .
C008 C009 C005 120.2(3) . .
H009 C009 C005 119.9(2) . .
H009 C009 C008 119.9(2) . .

loop_
_geom_bond_atom_site_label_1
_geom_bond_atom_site_label_2
_geom_bond_distance
_geom_bond_site_symmetry_2
Co01 Co01 2.9205(9) 3_566
Co01 Co01 2.9315(9) 3_666
Co01 Cl00 2.3192(9) .
Co01 Cl00 2.3799(9) 1_455
Co01 Cl00 2.5126(9) 3_666
Co01 N003 1.991(3) .
N003 C007 1.345(4) .
N003 C008 1.345(4) .
C004 C004 1.331(7) 3_556
C004 H004 0.9500 .
C004 C005 1.458(5) .
C005 C006 1.399(5) .
C005 C009 1.398(5) .
C006 H006 0.9500 .
C006 C007 1.374(5) .
C007 H007 0.9500 .
C008 H008 0.9500 .
C008 C009 1.381(5) .
C009 H009 0.9500 .
